data_7701829
loop_
_publ_author_name
'Zhang, Randi'
'Han, Mingyang'
'Ma, Yanping'
'Solan, Gregory'
'tongling, liang'
'Sun, Wen Hua'

_publ_section_title
;
 Steric and electronic modulation of an iron catalyst as a route to
 remarkably high molecular weight linear polyethylene
;
_journal_name_full 'Dalton Transactions'
_journal_paper_doi 10.1039/C9DT03880A
_journal_year 2019
_chemical_formula_moiety 'C49 H38 Cl2 F4 Fe N4 O2, 2.5[C4 H10 O]'
_chemical_formula_sum 'C59 H63 Cl2 F4 Fe N4 O4.5'
_chemical_formula_weight 1102.88
_space_group_crystal_system triclinic
_space_group_IT_number 2
_space_group_name_Hall '-P 1'
_space_group_name_H-M_alt 'P -1'
_atom_sites_solution_hydrogens geom
_atom_sites_solution_primary dual
_audit_creation_date 2019-10-24
_audit_creation_method
;
Olex2 1.2
(compiled 2018.05.29 svn.r3508 for OlexSys, GUI svn.r5506)
;
_audit_update_record
;
2019-10-25 deposited with the CCDC.	2019-11-06 downloaded from the CCDC.
;
_cell_angle_alpha 70.5393(15)
_cell_angle_beta 77.3014(14)
_cell_angle_gamma 74.3520(15)
_cell_formula_units_Z 6
_cell_length_a 19.2595(3)
_cell_length_b 20.5620(4)
_cell_length_c 24.3020(4)
_cell_measurement_reflns_used 28820
_cell_measurement_temperature 173(2)
_cell_measurement_theta_max 30.9920
_cell_measurement_theta_min 1.6950
_cell_volume 8647.8(3)
_computing_cell_refinement 'CrysAlisPro 1.171.39.9d (Rigaku OD, 2015)'
_computing_data_collection 'CrystalClear (Rigaku Inc., 2007)')'
_computing_data_reduction 'CrysAlisPro 1.171.39.9d (Rigaku OD, 2015)'
_computing_molecular_graphics 'Olex2 (Dolomanov et al., 2009)'
_computing_publication_material 'Olex2 (Dolomanov et al., 2009)'
_computing_structure_refinement 'ShelXL (Sheldrick, 2015)'
_computing_structure_solution 'ShelXT (Sheldrick, 2015)'
_diffrn_ambient_temperature 173.15
_diffrn_detector 'CCD plate'
_diffrn_measured_fraction_theta_full 0.999
_diffrn_measured_fraction_theta_max 0.999
_diffrn_measurement_details
;
List of Runs (angles in degrees, time in seconds):

  # Type    Start    End  Width  t~exp~   \w     \q     \k     \f   Frames
#--------------------------------------------------------------------------
  1  \w   -110.00  70.00   0.50   12.00    --  -20.00  45.00 270.00  360
  2  \w   -110.00  59.00   0.50   12.00    --  -20.00  45.00  90.00  338
  3  \w    -80.00  61.00   0.50   12.00    --  -20.00  45.00 180.00  282
;
_diffrn_measurement_device 'abstract diffractometer'
_diffrn_measurement_device_type 'MM007-HF CCD(Saturn 724+)'
_diffrn_measurement_method '\w scans at fixed \c = 45\%'
_diffrn_orient_matrix_type 'CrysAlisPro convention (1999,Acta A55,543-557)'
_diffrn_orient_matrix_UB_11 0.0246793000
_diffrn_orient_matrix_UB_12 0.0226608000
_diffrn_orient_matrix_UB_13 -0.0069935000
_diffrn_orient_matrix_UB_21 0.0290541000
_diffrn_orient_matrix_UB_22 -0.0298143000
_diffrn_orient_matrix_UB_23 0.0064829000
_diffrn_orient_matrix_UB_31 0.0063371000
_diffrn_orient_matrix_UB_32 -0.0003447000
_diffrn_orient_matrix_UB_33 -0.0297882000
_diffrn_radiation_monochromator Confocal
_diffrn_radiation_probe x-ray
_diffrn_radiation_type MoK\a
_diffrn_radiation_wavelength 0.71073
_diffrn_reflns_av_R_equivalents 0.0722
_diffrn_reflns_av_unetI/netI 0.1152
_diffrn_reflns_Laue_measured_fraction_full 0.999
_diffrn_reflns_Laue_measured_fraction_max 0.999
_diffrn_reflns_limit_h_max 22
_diffrn_reflns_limit_h_min -22
_diffrn_reflns_limit_k_max 24
_diffrn_reflns_limit_k_min -24
_diffrn_reflns_limit_l_max 28
_diffrn_reflns_limit_l_min -28
_diffrn_reflns_number 80513
_diffrn_reflns_point_group_measured_fraction_full 0.999
_diffrn_reflns_point_group_measured_fraction_max 0.999
_diffrn_reflns_theta_full 24.999
_diffrn_reflns_theta_max 24.999
_diffrn_reflns_theta_min 1.524
_diffrn_source 'Rotating Anode'
_diffrn_source_type 'Enhance (Mo) X-ray Source'
_exptl_absorpt_coefficient_mu 0.416
_exptl_absorpt_correction_T_max 1.00000
_exptl_absorpt_correction_T_min 0.97133
_exptl_absorpt_correction_type multi-scan
_exptl_absorpt_process_details
;
CrysAlisPro 1.171.39.9d (Rigaku Oxford Diffraction, 2015)
Empirical absorption correction using spherical harmonics,
 implemented in SCALE3 ABSPACK scaling algorithm.
;
_exptl_crystal_colour black
_exptl_crystal_colour_primary black
_exptl_crystal_density_diffrn 1.271
_exptl_crystal_description needle
_exptl_crystal_F_000 3462
_exptl_crystal_size_max 0.276
_exptl_crystal_size_mid 0.063
_exptl_crystal_size_min 0.037
_refine_diff_density_max 0.407
_refine_diff_density_min -0.286
_refine_diff_density_rms 0.052
_refine_ls_extinction_method none
_refine_ls_goodness_of_fit_ref 0.964
_refine_ls_hydrogen_treatment constr
_refine_ls_matrix_type full
_refine_ls_number_parameters 1687
_refine_ls_number_reflns 30441
_refine_ls_number_restraints 0
_refine_ls_restrained_S_all 0.964
_refine_ls_R_factor_all 0.1098
_refine_ls_R_factor_gt 0.0589
_refine_ls_shift/su_max 0.002
_refine_ls_shift/su_mean 0.000
_refine_ls_structure_factor_coef Fsqd
_refine_ls_weighting_details 'w=1/[\s^2^(Fo^2^)+(0.0404P)^2^] where P=(Fo^2^+2Fc^2^)/3'
_refine_ls_weighting_scheme calc
_refine_ls_wR_factor_gt 0.1108
_refine_ls_wR_factor_ref 0.1305
_reflns_Friedel_coverage 0.000
_reflns_number_gt 17677
_reflns_number_total 30441
_reflns_threshold_expression 'I > 2\s(I)'
_cod_data_source_file c9dt03880a1.cif
_cod_data_source_block Fe1
_cod_original_formula_sum 'C59 H63 Cl2 F4 Fe N4 O4.50'
_cod_database_code 7701829
_shelx_shelxl_version_number 2018/3
_shelx_space_group_comment
;
The symmetry employed for this shelxl refinement is uniquely defined
by the following loop, which should always be used as a source of
symmetry information in preference to the above space-group names.
They are only intended as comments.
;
_reflns_odcompleteness_completeness 89.63
_reflns_odcompleteness_iscentric 1
_reflns_odcompleteness_theta 31.45
_olex2_refinement_description
;
1. Fixed Uiso
 At 1.2 times of:
  All C(H) groups
 At 1.5 times of:
  All C(H,H,H) groups
2.a Ternary CH refined with riding coordinates:
 C01F(H01F), C020(H020), C29(H29), C16A(H16A), C29A(H29A), C16(H16)
2.b Aromatic/amide H refined with riding coordinates:
 C4(H4), C14B(H14B), C14A(H14A), C12B(H12B), C6(H6), C12A(H12A), C01V(H01V),
 C01X(H01X), C5(H5), C4B(H4B), C18A(H18A), C12(H12), C22(H22), C14(H14),
 C31(H31), C02N(H02N), C21(H21), C35(H35), C02T(H02T), C41A(H41A), C5A(H5A),
 C02W(H02W), C6A(H6A), C46(H46), C032(H032), C44(H44), C32(H32), C037(H037),
 C039(H039), C5B(H5B), C4A(H4A), C22A(H22A), C03F(H03F), C46A(H46A), C45A(H45A),
  C19A(H19A), C6B(H6B), C34(H34), C45(H45), C24(H24), C44A(H44A), C37A(H37A),
 C041(H041), C37(H37), C35A(H35A), C21A(H21A), C25(H25), C34A(H34A), C24A(H24A),
  C04B(H04B), C28A(H28A), C41(H41), C04E(H04E), C28(H28), C19(H19), C04H(H04H),
 C18(H18), C04J(H04J), C44B(H44B), C04Q(H04Q), C38A(H38A), C40A(H40A),
 C25A(H25A), C38(H38), C27(H27), C40(H40), C050(H050), C27A(H27A), C45B(H45B),
 C46B(H46B), C31A(H31A), C32A(H32A)
2.c Idealised Me refined as rotating group:
 C9(H9A,H9B,H9C), C1B(H1BA,H1BB,H1BC), C9A(H9AA,H9AB,H9AC), C1(H1A,H1B,H1C),
 C48(H48G,H48H,H48I), C9B(H9BA,H9BB,H9BC), C49A(H49A,H49B,H49C), C03U(H03A,H03B,
 H03C), C48A(H48A,H48B,H48C), C49(H49G,H49H,H49I), C49B(H49D,H49E,H49F),
 C48B(H48D,H48E,H48F)
;
_platon_squeeze_special_details
;
A solvent mask was calculated and 630 electrons were
found in a volume of 2857\%A^3 in 1 void per unit cell.
This is consistent with the presence of 2.5[C4H10O] per
Formula Unit which account for 630 electrons per unit cell.
;
_olex2_submission_special_instructions 'No special instructions were received'
_oxdiff_exptl_absorpt_empirical_details
;
Empirical correction (ABSPACK) includes:
- Absorption correction using spherical harmonics
- Frame scaling
;
_oxdiff_exptl_absorpt_empirical_full_max 1.372
_oxdiff_exptl_absorpt_empirical_full_min 0.781

loop_
_space_group_symop_operation_xyz
'x, y, z'
'-x, -y, -z'

loop_
_atom_site_label
_atom_site_type_symbol
_atom_site_fract_x
_atom_site_fract_y
_atom_site_fract_z
_atom_site_U_iso_or_equiv
_atom_site_adp_type
_atom_site_occupancy
_atom_site_site_symmetry_order
_atom_site_calc_flag
_atom_site_refinement_flags_posn
Fe1A Fe 0.30573(3) 0.34692(3) 0.94343(2) 0.03515(14) Uani 1 1 d .
Fe1B Fe 0.60398(3) 0.14427(3) 0.69167(2) 0.03473(14) Uani 1 1 d .
Fe1 Fe 0.23472(3) 0.25297(3) 0.29412(2) 0.03394(14) Uani 1 1 d .
Cl1A Cl 0.23950(5) 0.45126(5) 0.95656(4) 0.0435(2) Uani 1 1 d .
Cl2 Cl 0.35646(5) 0.20361(5) 0.26796(4) 0.0413(2) Uani 1 1 d .
Cl2B Cl 0.64076(5) 0.09687(5) 0.78391(4) 0.0426(2) Uani 1 1 d .
Cl1B Cl 0.53030(5) 0.25191(5) 0.68178(4) 0.0483(3) Uani 1 1 d .
Cl2A Cl 0.26846(5) 0.24792(5) 1.00993(4) 0.0489(3) Uani 1 1 d .
Cl1 Cl 0.19133(6) 0.20752(5) 0.39034(4) 0.0540(3) Uani 1 1 d .
F00A F 0.46178(12) 0.50477(12) 0.40007(9) 0.0623(7) Uani 1 1 d .
F1 F 0.54787(13) 0.48694(13) 0.20395(9) 0.0744(8) Uani 1 1 d .
N2 N 0.22301(14) 0.33613(14) 0.21650(11) 0.0295(7) Uani 1 1 d .
N3B N 0.70095(15) 0.18961(14) 0.63646(11) 0.0323(7) Uani 1 1 d .
O00E O 0.72753(15) 0.49844(12) 0.60600(11) 0.0513(7) Uani 1 1 d .
F4 F 0.08659(14) 0.67158(12) 0.20635(11) 0.0865(9) Uani 1 1 d .
N3A N 0.25250(14) 0.36127(15) 0.86414(11) 0.0320(7) Uani 1 1 d .
N2B N 0.66944(15) 0.07173(15) 0.64826(11) 0.0329(7) Uani 1 1 d .
O1A O -0.06492(15) 0.54629(16) 0.84509(12) 0.0626(8) Uani 1 1 d .
O00J O 0.69977(16) 0.51225(13) 0.52057(11) 0.0594(8) Uani 1 1 d .
N2A N 0.37889(15) 0.28954(15) 0.89037(11) 0.0349(7) Uani 1 1 d .
F00L F 0.39039(15) 0.38029(14) 0.60045(10) 0.0933(9) Uani 1 1 d .
F00M F 0.61751(14) 0.41703(14) 0.87458(10) 0.0814(8) Uani 1 1 d .
N3 N 0.24946(14) 0.35094(14) 0.31123(11) 0.0290(7) Uani 1 1 d .
N1 N 0.18411(14) 0.21794(15) 0.23943(11) 0.0324(7) Uani 1 1 d .
N1B N 0.53539(16) 0.07366(15) 0.69535(12) 0.0379(7) Uani 1 1 d .
N00Q N 0.71136(16) 0.47606(16) 0.57064(14) 0.0408(8) Uani 1 1 d .
F00R F 0.89434(14) 0.14007(15) 0.39006(11) 0.0941(9) Uani 1 1 d .
N00S N -0.00728(19) 0.5615(2) 0.81743(15) 0.0522(9) Uani 1 1 d .
N1A N 0.41108(15) 0.32433(16) 0.97270(12) 0.0389(8) Uani 1 1 d .
O2 O 0.18640(17) 0.39581(16) 0.56256(11) 0.0724(9) Uani 1 1 d .
O2A O -0.00368(16) 0.61752(17) 0.77956(15) 0.0819(10) Uani 1 1 d .
F2 F 0.55128(16) 0.07392(14) 0.52142(12) 0.1026(10) Uani 1 1 d .
C10B C 0.70388(17) 0.26233(17) 0.62139(14) 0.0294(8) Uani 1 1 d .
N4 N 0.2394(2) 0.35690(19) 0.54266(13) 0.0559(10) Uani 1 1 d .
C10A C 0.18612(18) 0.41088(18) 0.85170(13) 0.0297(8) Uani 1 1 d .
C4 C 0.21735(18) 0.36920(18) 0.11377(14) 0.0346(9) Uani 1 1 d .
H4 H 0.206960 0.359636 0.082004 0.041 Uiso 1 1 calc R
C7 C 0.24709(17) 0.39498(19) 0.20902(14) 0.0320(8) Uani 1 1 d .
F012 F 0.11486(18) 0.10507(15) 0.83707(13) 0.1118(11) Uani 1 1 d .
C8 C 0.25852(17) 0.40278(18) 0.26515(14) 0.0313(8) Uani 1 1 d .
C11 C 0.18114(18) 0.37839(17) 0.40040(14) 0.0310(8) Uani 1 1 d .
C13B C 0.70638(18) 0.40175(17) 0.58877(14) 0.0315(8) Uani 1 1 d .
C42 C 0.15866(19) 0.15315(19) 0.25714(14) 0.0352(9) Uani 1 1 d .
C14B C 0.68614(17) 0.37669(18) 0.55078(14) 0.0311(8) Uani 1 1 d .
H14B H 0.673627 0.406944 0.514632 0.037 Uiso 1 1 calc R
C9 C 0.27774(19) 0.46962(17) 0.26241(14) 0.0386(9) Uani 1 1 d .
H9A H 0.279232 0.469876 0.301558 0.058 Uiso 1 1 calc GR
H9B H 0.241742 0.509269 0.244805 0.058 Uiso 1 1 calc GR
H9C H 0.324611 0.472641 0.239091 0.058 Uiso 1 1 calc GR
C10 C 0.24863(18) 0.35494(17) 0.36922(14) 0.0289(8) Uani 1 1 d .
O1 O 0.28963(18) 0.32025(17) 0.56992(12) 0.0828(11) Uani 1 1 d .
F3 F -0.13267(14) 0.36160(16) 0.54757(12) 0.1190(12) Uani 1 1 d .
C11A C 0.11921(18) 0.39330(19) 0.88156(14) 0.0344(9) Uani 1 1 d .
C15B C 0.68427(17) 0.30602(18) 0.56621(13) 0.0302(8) Uani 1 1 d .
C7A C 0.35607(19) 0.27482(19) 0.84818(14) 0.0354(9) Uani 1 1 d .
C01F C 0.7305(2) 0.24327(18) 0.72429(14) 0.0375(9) Uani 1 1 d .
H01F H 0.701121 0.207576 0.734836 0.045 Uiso 1 1 calc R
C3 C 0.20702(17) 0.32405(18) 0.17045(14) 0.0299(8) Uani 1 1 d .
C17A C 0.2977(2) 0.46704(18) 0.73612(15) 0.0381(9) Uani 1 1 d .
C2 C 0.17788(17) 0.25928(18) 0.18697(14) 0.0314(8) Uani 1 1 d .
C01J C 0.60546(19) 0.33408(18) 0.48901(14) 0.0326(9) Uani 1 1 d .
C17 C 0.42557(19) 0.3491(2) 0.31995(15) 0.0384(9) Uani 1 1 d .
C14A C 0.12590(19) 0.52836(19) 0.80298(14) 0.0389(9) Uani 1 1 d .
H14A H 0.126773 0.573669 0.777940 0.047 Uiso 1 1 calc R
C12B C 0.72017(18) 0.36074(18) 0.64518(14) 0.0360(9) Uani 1 1 d .
H12B H 0.730337 0.380612 0.670952 0.043 Uiso 1 1 calc R
C6 C 0.25743(18) 0.44267(18) 0.15371(14) 0.0359(9) Uani 1 1 d .
H6 H 0.273448 0.483318 0.148832 0.043 Uiso 1 1 calc R
C15A C 0.19023(18) 0.47923(19) 0.81436(13) 0.0326(9) Uani 1 1 d .
C01P C 0.7020(2) 0.28615(19) 0.76807(14) 0.0392(9) Uani 1 1 d .
C12A C 0.05563(19) 0.44404(19) 0.86907(14) 0.0370(9) Uani 1 1 d .
H12A H 0.010370 0.434080 0.887384 0.044 Uiso 1 1 calc R
C3B C 0.73825(19) 0.07612(18) 0.62512(14) 0.0337(9) Uani 1 1 d .
C13A C 0.06050(19) 0.5088(2) 0.82948(15) 0.0375(9) Uani 1 1 d .
C7B C 0.6445(2) 0.01612(18) 0.65027(14) 0.0359(9) Uani 1 1 d .
C2B C 0.75502(18) 0.14512(18) 0.61906(14) 0.0314(8) Uani 1 1 d .
C01V C 0.7228(2) 0.1761(2) 0.48227(15) 0.0429(10) Uani 1 1 d .
H01V H 0.683068 0.155442 0.500586 0.051 Uiso 1 1 calc R
C23A C 0.26258(19) 0.5761(2) 0.77271(15) 0.0416(10) Uani 1 1 d .
C01X C 0.6231(2) 0.3671(2) 0.42957(14) 0.0437(10) Uani 1 1 d .
H01X H 0.667974 0.350434 0.409685 0.052 Uiso 1 1 calc R
C30 C 0.10514(18) 0.47480(19) 0.32825(15) 0.0373(9) Uani 1 1 d .
C01Z C 0.72368(19) 0.24059(18) 0.48903(14) 0.0341(9) Uani 1 1 d .
C020 C 0.65990(17) 0.27649(17) 0.52542(13) 0.0302(8) Uani 1 1 d .
H020 H 0.633528 0.240019 0.550794 0.036 Uiso 1 1 calc R
C8A C 0.28251(19) 0.31725(18) 0.83421(14) 0.0336(9) Uani 1 1 d .
C15 C 0.31219(19) 0.32697(17) 0.39529(14) 0.0314(8) Uani 1 1 d .
C5 C 0.24333(19) 0.42849(19) 0.10551(15) 0.0394(9) Uani 1 1 d .
H5 H 0.251438 0.459005 0.067795 0.047 Uiso 1 1 calc R
C29 C 0.11169(18) 0.40115(18) 0.37269(14) 0.0356(9) Uani 1 1 d .
H29 H 0.115909 0.368425 0.350029 0.043 Uiso 1 1 calc R
C8B C 0.5653(2) 0.02104(19) 0.67507(15) 0.0369(9) Uani 1 1 d .
C4B C 0.7856(2) 0.02326(18) 0.60430(15) 0.0433(10) Uani 1 1 d .
H4B H 0.833451 0.026946 0.588440 0.052 Uiso 1 1 calc R
C18A C 0.2578(2) 0.4735(2) 0.69276(15) 0.0492(11) Uani 1 1 d .
H18A H 0.209271 0.497396 0.694715 0.059 Uiso 1 1 calc R
C11B C 0.71854(18) 0.29003(18) 0.66233(14) 0.0321(8) Uani 1 1 d .
C16A C 0.26427(18) 0.49748(19) 0.78800(14) 0.0357(9) Uani 1 1 d .
H16A H 0.296002 0.473185 0.818506 0.043 Uiso 1 1 calc R
C12 C 0.17939(19) 0.37957(17) 0.45706(14) 0.0353(9) Uani 1 1 d .
H12 H 0.135943 0.397028 0.478199 0.042 Uiso 1 1 calc R
C22 C 0.42411(19) 0.4115(2) 0.32942(15) 0.0407(10) Uani 1 1 d .
H22 H 0.395523 0.422240 0.362752 0.049 Uiso 1 1 calc R
C36A C 0.1156(2) 0.2648(2) 0.90324(15) 0.0409(9) Uani 1 1 d .
C02D C 0.5093(2) 0.4467(2) 0.42880(16) 0.0453(10) Uani 1 1 d .
C14 C 0.3079(2) 0.32759(18) 0.45293(14) 0.0380(9) Uani 1 1 d .
H14 H 0.349190 0.309732 0.471708 0.046 Uiso 1 1 calc R
C47 C 0.2037(2) 0.0951(2) 0.24066(15) 0.0387(9) Uani 1 1 d .
C29A C 0.11734(18) 0.32295(19) 0.92843(14) 0.0365(9) Uani 1 1 d .
H29A H 0.163764 0.308595 0.943945 0.044 Uiso 1 1 calc R
C13 C 0.2427(2) 0.35459(18) 0.48211(14) 0.0370(9) Uani 1 1 d .
C02I C 0.8091(2) 0.2041(2) 0.72760(16) 0.0473(10) Uani 1 1 d .
C16 C 0.38283(18) 0.29492(18) 0.36252(14) 0.0351(9) Uani 1 1 d .
H16 H 0.368554 0.272833 0.337905 0.042 Uiso 1 1 calc R
C1B C 0.83021(17) 0.15696(19) 0.59228(15) 0.0423(10) Uani 1 1 d .
H1BA H 0.842574 0.148022 0.554596 0.063 Uiso 1 1 calc GR
H1BB H 0.864512 0.125514 0.617793 0.063 Uiso 1 1 calc GR
H1BC H 0.831660 0.204912 0.587300 0.063 Uiso 1 1 calc GR
C47A C 0.42717(19) 0.4213(2) 1.00037(16) 0.0452(10) Uani 1 1 d .
C31 C 0.08929(19) 0.4858(2) 0.27249(16) 0.0468(10) Uani 1 1 d .
H31 H 0.082766 0.447977 0.262737 0.056 Uiso 1 1 calc R
C02N C 0.7466(2) 0.30192(19) 0.79689(15) 0.0441(10) Uani 1 1 d .
H02N H 0.796340 0.282857 0.792077 0.053 Uiso 1 1 calc R
C9A C 0.25254(19) 0.30724(19) 0.78662(14) 0.0438(10) Uani 1 1 d .
H9AA H 0.246274 0.259580 0.797609 0.066 Uiso 1 1 calc GR
H9AB H 0.285741 0.316398 0.750535 0.066 Uiso 1 1 calc GR
H9AC H 0.206338 0.339314 0.781105 0.066 Uiso 1 1 calc GR
F02P F -0.09383(19) 0.3571(2) 1.12381(14) 0.1485(15) Uani 1 1 d .
C1 C 0.14129(19) 0.24903(19) 0.14313(14) 0.0443(10) Uani 1 1 d .
H1A H 0.176563 0.241936 0.109816 0.066 Uiso 1 1 calc GR
H1B H 0.104016 0.290106 0.130313 0.066 Uiso 1 1 calc GR
H1C H 0.119797 0.208475 0.161108 0.066 Uiso 1 1 calc GR
C21 C 0.4645(2) 0.4593(2) 0.29027(16) 0.0486(11) Uani 1 1 d .
H21 H 0.462411 0.502227 0.296287 0.058 Uiso 1 1 calc R
C35 C 0.1159(2) 0.5315(2) 0.34183(16) 0.0455(10) Uani 1 1 d .
H35 H 0.128058 0.524750 0.378597 0.055 Uiso 1 1 calc R
C02T C 0.5752(2) 0.4243(2) 0.39919(15) 0.0469(10) Uani 1 1 d .
H02T H 0.587800 0.446779 0.359472 0.056 Uiso 1 1 calc R
C41A C 0.1618(2) 0.1992(2) 0.91958(17) 0.0533(11) Uani 1 1 d .
H41A H 0.193625 0.191327 0.945993 0.064 Uiso 1 1 calc R
C5A C 0.4675(2) 0.1920(2) 0.83638(16) 0.0510(11) Uani 1 1 d .
H5A H 0.497399 0.158831 0.818370 0.061 Uiso 1 1 calc R
C02W C 0.7839(2) 0.2702(2) 0.46164(15) 0.0464(10) Uani 1 1 d .
H02W H 0.785721 0.313062 0.465726 0.056 Uiso 1 1 calc R
C43 C 0.0905(2) 0.1503(2) 0.29175(15) 0.0437(10) Uani 1 1 d .
C6A C 0.3992(2) 0.2261(2) 0.82044(15) 0.0439(10) Uani 1 1 d .
H6A H 0.382691 0.216212 0.791510 0.053 Uiso 1 1 calc R
C43A C 0.41935(19) 0.3084(2) 1.07649(16) 0.0466(10) Uani 1 1 d .
C46 C 0.1773(2) 0.0336(2) 0.25741(15) 0.0453(10) Uani 1 1 d .
H46 H 0.205859 -0.005743 0.246481 0.054 Uiso 1 1 calc R
C2A C 0.46284(19) 0.2810(2) 0.95193(15) 0.0415(10) Uani 1 1 d .
C032 C 0.4881(2) 0.4146(2) 0.48644(16) 0.0576(12) Uani 1 1 d .
H032 H 0.442132 0.430473 0.505258 0.069 Uiso 1 1 calc R
C44 C 0.0669(2) 0.0875(2) 0.30710(16) 0.0499(11) Uani 1 1 d .
H44 H 0.021330 0.084252 0.329351 0.060 Uiso 1 1 calc R
C32 C 0.0829(2) 0.5517(2) 0.23080(18) 0.0607(13) Uani 1 1 d .
H32 H 0.072336 0.558545 0.193450 0.073 Uiso 1 1 calc R
C36 C 0.0435(2) 0.3933(2) 0.41849(15) 0.0412(10) Uani 1 1 d .
C42A C 0.42046(18) 0.3509(2) 1.01767(16) 0.0419(10) Uani 1 1 d .
C037 C 0.5366(2) 0.3574(2) 0.51660(15) 0.0523(11) Uani 1 1 d .
H037 H 0.522711 0.334428 0.555970 0.063 Uiso 1 1 calc R
C3A C 0.44565(19) 0.2573(2) 0.90555(15) 0.0415(10) Uani 1 1 d .
C039 C 0.7186(2) 0.3457(2) 0.83293(17) 0.0556(11) Uani 1 1 d .
H039 H 0.749283 0.356363 0.851852 0.067 Uiso 1 1 calc R
C30A C 0.0584(2) 0.3310(2) 0.98044(16) 0.0458(10) Uani 1 1 d .
C5B C 0.7614(2) -0.03474(19) 0.60727(15) 0.0488(10) Uani 1 1 d .
H5B H 0.792943 -0.071209 0.593989 0.059 Uiso 1 1 calc R
C48 C 0.27743(19) 0.0991(2) 0.20387(15) 0.0491(10) Uani 1 1 d .
H48G H 0.271217 0.129155 0.164669 0.074 Uiso 1 1 calc GR
H48H H 0.303383 0.052687 0.202291 0.074 Uiso 1 1 calc GR
H48I H 0.304577 0.118116 0.221261 0.074 Uiso 1 1 calc GR
C4A C 0.4908(2) 0.2079(2) 0.87938(16) 0.0527(11) Uani 1 1 d .
H4A H 0.536586 0.185503 0.890551 0.063 Uiso 1 1 calc R
C22A C 0.3700(2) 0.43173(18) 0.73227(16) 0.0445(10) Uani 1 1 d .
H22A H 0.397513 0.427285 0.760886 0.053 Uiso 1 1 calc R
C03F C 0.6272(2) 0.3139(2) 0.77755(15) 0.0485(11) Uani 1 1 d .
H03F H 0.596277 0.302677 0.759301 0.058 Uiso 1 1 calc R
F03G F 1.02067(17) 0.09618(18) 0.74567(16) 0.1407(14) Uani 1 1 d .
C46A C 0.43182(19) 0.4494(2) 1.04379(17) 0.0517(11) Uani 1 1 d .
H46A H 0.435551 0.496283 1.033607 0.062 Uiso 1 1 calc R
C45A C 0.4310(2) 0.4083(3) 1.10224(16) 0.0538(12) Uani 1 1 d .
H45A H 0.435184 0.427477 1.130724 0.065 Uiso 1 1 calc R
C19A C 0.2894(3) 0.4448(2) 0.64634(16) 0.0627(13) Uani 1 1 d .
H19A H 0.262958 0.449359 0.617024 0.075 Uiso 1 1 calc R
C23 C 0.42985(19) 0.2354(2) 0.40400(15) 0.0402(9) Uani 1 1 d .
C6B C 0.6894(2) -0.03885(19) 0.63022(15) 0.0439(10) Uani 1 1 d .
H6B H 0.671869 -0.077578 0.632070 0.053 Uiso 1 1 calc R
C9B C 0.5285(2) -0.0330(2) 0.67218(17) 0.0551(11) Uani 1 1 d .
H9BA H 0.546632 -0.077871 0.698907 0.083 Uiso 1 1 calc GR
H9BB H 0.538442 -0.036791 0.632755 0.083 Uiso 1 1 calc GR
H9BC H 0.476896 -0.019009 0.683011 0.083 Uiso 1 1 calc GR
C33 C 0.0926(2) 0.6060(2) 0.2467(2) 0.0613(13) Uani 1 1 d .
C49A C 0.4293(2) 0.4662(2) 0.93678(15) 0.0556(11) Uani 1 1 d .
H49A H 0.471468 0.446217 0.913468 0.083 Uiso 1 1 calc GR
H49B H 0.431745 0.513224 0.934086 0.083 Uiso 1 1 calc GR
H49C H 0.386155 0.467722 0.922381 0.083 Uiso 1 1 calc GR
F03P F 0.2584(2) 0.78614(15) 0.73819(13) 0.1430(14) Uani 1 1 d .
C42B C 0.4588(2) 0.0845(2) 0.72001(17) 0.0452(10) Uani 1 1 d .
C34 C 0.1086(2) 0.5980(2) 0.30125(19) 0.0571(12) Uani 1 1 d .
H34 H 0.114383 0.636338 0.310733 0.069 Uiso 1 1 calc R
C45 C 0.1092(2) 0.0302(2) 0.29017(17) 0.0515(11) Uani 1 1 d .
H45 H 0.091998 -0.011076 0.300726 0.062 Uiso 1 1 calc R
C20 C 0.5071(2) 0.4408(2) 0.24278(17) 0.0530(12) Uani 1 1 d .
C03U C 0.4108(2) 0.2342(2) 1.09515(15) 0.0544(11) Uani 1 1 d .
H03A H 0.373788 0.231039 1.075903 0.082 Uiso 1 1 calc GR
H03B H 0.396810 0.219135 1.137107 0.082 Uiso 1 1 calc GR
H03C H 0.456093 0.204452 1.084520 0.082 Uiso 1 1 calc GR
C24 C 0.4137(2) 0.1699(2) 0.42592(16) 0.0530(11) Uani 1 1 d .
H24 H 0.374614 0.161825 0.414368 0.064 Uiso 1 1 calc R
C03W C 0.6457(3) 0.3727(2) 0.84015(16) 0.0559(12) Uani 1 1 d .
C48A C 0.53734(18) 0.2537(2) 0.96938(16) 0.0588(12) Uani 1 1 d .
H48A H 0.542484 0.277129 0.995997 0.088 Uiso 1 1 calc GR
H48B H 0.573055 0.262627 0.934879 0.088 Uiso 1 1 calc GR
H48C H 0.544402 0.203821 0.988473 0.088 Uiso 1 1 calc GR
C44A C 0.4238(2) 0.3392(2) 1.11824(17) 0.0528(11) Uani 1 1 d .
H44A H 0.422029 0.312670 1.157690 0.063 Uiso 1 1 calc R
C37A C 0.0683(2) 0.2746(2) 0.86448(19) 0.0644(13) Uani 1 1 d .
H37A H 0.036407 0.318056 0.853059 0.077 Uiso 1 1 calc R
C20A C 0.3611(3) 0.4095(2) 0.64542(18) 0.0650(14) Uani 1 1 d .
C041 C 0.8674(2) 0.2292(2) 0.68949(18) 0.0550(11) Uani 1 1 d .
H041 H 0.858209 0.270975 0.659243 0.066 Uiso 1 1 calc R
C49 C 0.0434(2) 0.2138(2) 0.30875(17) 0.0615(12) Uani 1 1 d .
H49G H 0.069672 0.229613 0.329351 0.092 Uiso 1 1 calc GR
H49H H 0.000039 0.201452 0.333874 0.092 Uiso 1 1 calc GR
H49I H 0.030393 0.250849 0.273887 0.092 Uiso 1 1 calc GR
C37 C 0.0359(2) 0.3259(2) 0.45186(18) 0.0641(13) Uani 1 1 d .
H37 H 0.071202 0.287260 0.445126 0.077 Uiso 1 1 calc R
C35A C 0.0540(2) 0.3836(2) 1.00558(16) 0.0534(11) Uani 1 1 d .
H35A H 0.087336 0.412821 0.990299 0.064 Uiso 1 1 calc R
C47B C 0.4396(2) 0.0475(2) 0.77887(19) 0.0586(12) Uani 1 1 d .
C21A C 0.4018(2) 0.4031(2) 0.68638(19) 0.0604(12) Uani 1 1 d .
H21A H 0.450534 0.379715 0.683739 0.072 Uiso 1 1 calc R
C25 C 0.4549(3) 0.1146(2) 0.46541(19) 0.0694(14) Uani 1 1 d .
H25 H 0.444344 0.069918 0.479533 0.083 Uiso 1 1 calc R
C34A C 0.0021(3) 0.3941(3) 1.05226(18) 0.0697(14) Uani 1 1 d .
H34A H -0.001352 0.431132 1.067248 0.084 Uiso 1 1 calc R
C24A C 0.2566(2) 0.6052(2) 0.81724(17) 0.0610(12) Uani 1 1 d .
H24A H 0.253635 0.576398 0.856033 0.073 Uiso 1 1 calc R
C04A C 0.8374(2) 0.1742(3) 0.42247(18) 0.0620(12) Uani 1 1 d .
C04B C 0.8417(2) 0.2365(2) 0.42811(17) 0.0563(12) Uani 1 1 d .
H04B H 0.882122 0.256134 0.410052 0.068 Uiso 1 1 calc R
C28A C 0.2658(3) 0.6200(2) 0.71577(18) 0.0731(14) Uani 1 1 d .
H28A H 0.268375 0.601797 0.684942 0.088 Uiso 1 1 calc R
C41 C -0.0101(2) 0.4495(2) 0.42797(18) 0.0608(12) Uani 1 1 d .
H41 H -0.006354 0.495061 0.404980 0.073 Uiso 1 1 calc R
C04E C 0.8243(3) 0.1402(2) 0.77186(18) 0.0630(13) Uani 1 1 d .
H04E H 0.786078 0.121673 0.797298 0.076 Uiso 1 1 calc R
C28 C 0.4869(2) 0.2471(2) 0.42333(19) 0.0679(14) Uani 1 1 d .
H28 H 0.498057 0.291528 0.409613 0.081 Uiso 1 1 calc R
C19 C 0.5117(2) 0.3788(2) 0.23187(17) 0.0588(12) Uani 1 1 d .
H19 H 0.542012 0.367802 0.199242 0.071 Uiso 1 1 calc R
C04H C 0.7799(2) 0.1420(2) 0.44884(17) 0.0559(11) Uani 1 1 d .
H04H H 0.779058 0.098971 0.444539 0.067 Uiso 1 1 calc R
C18 C 0.4702(2) 0.3329(2) 0.27059(16) 0.0520(11) Uani 1 1 d .
H18 H 0.472039 0.290507 0.263734 0.062 Uiso 1 1 calc R
C04J C 0.5979(2) 0.3577(2) 0.81337(16) 0.0549(11) Uani 1 1 d .
H04J H 0.548087 0.376283 0.819183 0.066 Uiso 1 1 calc R
C33A C -0.0430(3) 0.3501(4) 1.0756(2) 0.0972(19) Uani 1 1 d .
C39A C 0.1150(3) 0.1582(3) 0.8593(2) 0.0748(14) Uani 1 1 d .
C43B C 0.4093(2) 0.1338(2) 0.6851(2) 0.0572(12) Uani 1 1 d .
C26 C 0.5108(3) 0.1284(3) 0.48247(19) 0.0682(14) Uani 1 1 d .
C44B C 0.3364(3) 0.1463(3) 0.7103(3) 0.0839(16) Uani 1 1 d .
H44B H 0.301844 0.178956 0.687939 0.101 Uiso 1 1 calc R
C49B C 0.4319(2) 0.1708(2) 0.62115(19) 0.0776(15) Uani 1 1 d .
H49D H 0.466695 0.197965 0.618413 0.116 Uiso 1 1 calc GR
H49E H 0.389922 0.201684 0.604191 0.116 Uiso 1 1 calc GR
H49F H 0.453514 0.136440 0.600175 0.116 Uiso 1 1 calc GR
C04Q C 0.9394(3) 0.1938(3) 0.6950(2) 0.0765(15) Uani 1 1 d .
H04Q H 0.978101 0.211082 0.669108 0.092 Uiso 1 1 calc R
C38A C 0.0674(3) 0.2206(3) 0.8422(2) 0.0805(15) Uani 1 1 d .
H38A H 0.035284 0.227083 0.816376 0.097 Uiso 1 1 calc R
C40A C 0.1618(3) 0.1452(2) 0.89771(19) 0.0658(13) Uani 1 1 d .
H40A H 0.192952 0.101343 0.909037 0.079 Uiso 1 1 calc R
C04T C 0.9507(3) 0.1319(3) 0.7407(3) 0.0913(18) Uani 1 1 d .
C25A C 0.2549(3) 0.6757(3) 0.8062(2) 0.0834(17) Uani 1 1 d .
H25A H 0.250765 0.694773 0.836820 0.100 Uiso 1 1 calc R
C39 C -0.0744(2) 0.3726(3) 0.5043(2) 0.0803(16) Uani 1 1 d .
C38 C -0.0241(3) 0.3149(3) 0.4957(2) 0.0874(17) Uani 1 1 d .
H38 H -0.029426 0.269531 0.518163 0.105 Uiso 1 1 calc R
C26A C 0.2595(3) 0.7165(2) 0.7494(2) 0.0865(17) Uani 1 1 d .
C27 C 0.5275(3) 0.1926(3) 0.4631(2) 0.0856(17) Uani 1 1 d .
H27 H 0.565627 0.200375 0.476147 0.103 Uiso 1 1 calc R
C40 C -0.0702(2) 0.4395(3) 0.4714(2) 0.0768(15) Uani 1 1 d .
H40 H -0.106410 0.477765 0.477654 0.092 Uiso 1 1 calc R
C050 C 0.8948(3) 0.1044(3) 0.7784(2) 0.0912(18) Uani 1 1 d .
H050 H 0.904360 0.062020 0.808097 0.109 Uiso 1 1 calc R
C48B C 0.4951(2) -0.0066(2) 0.81551(17) 0.0733(14) Uani 1 1 d .
H48D H 0.512762 -0.046566 0.800341 0.110 Uiso 1 1 calc GR
H48E H 0.472700 -0.021662 0.855709 0.110 Uiso 1 1 calc GR
H48F H 0.535032 0.013975 0.813700 0.110 Uiso 1 1 calc GR
C27A C 0.2652(3) 0.6904(3) 0.7037(2) 0.0928(18) Uani 1 1 d .
H27A H 0.268720 0.719524 0.665036 0.111 Uiso 1 1 calc R
C45B C 0.3153(3) 0.1109(3) 0.7680(3) 0.097(2) Uani 1 1 d .
H45B H 0.266489 0.119669 0.784225 0.116 Uiso 1 1 calc R
C46B C 0.3658(3) 0.0625(3) 0.8021(2) 0.0862(17) Uani 1 1 d .
H46B H 0.350566 0.039373 0.841181 0.103 Uiso 1 1 calc R
C31A C 0.0125(3) 0.2857(3) 1.0064(2) 0.0973(19) Uani 1 1 d .
H31A H 0.015720 0.248401 0.991813 0.117 Uiso 1 1 calc R
C32A C -0.0400(3) 0.2952(4) 1.0554(3) 0.126(3) Uani 1 1 d .
H32A H -0.071645 0.264655 1.073344 0.151 Uiso 1 1 calc R

loop_
_atom_site_aniso_label
_atom_site_aniso_U_11
_atom_site_aniso_U_22
_atom_site_aniso_U_33
_atom_site_aniso_U_23
_atom_site_aniso_U_13
_atom_site_aniso_U_12
Fe1A 0.0308(3) 0.0411(3) 0.0311(3) -0.0134(2) -0.0031(2) -0.0013(3)
Fe1B 0.0377(3) 0.0270(3) 0.0371(3) -0.0134(2) -0.0007(2) -0.0018(3)
Fe1 0.0442(3) 0.0264(3) 0.0299(3) -0.0073(2) -0.0084(2) -0.0040(3)
Cl1A 0.0486(6) 0.0450(6) 0.0351(5) -0.0179(4) -0.0070(4) 0.0018(5)
Cl2 0.0411(5) 0.0398(6) 0.0436(5) -0.0158(5) -0.0076(4) -0.0039(5)
Cl2B 0.0459(6) 0.0380(6) 0.0399(5) -0.0108(4) -0.0073(4) -0.0020(5)
Cl1B 0.0490(6) 0.0326(6) 0.0512(6) -0.0126(5) -0.0018(5) 0.0069(5)
Cl2A 0.0478(6) 0.0518(7) 0.0409(5) -0.0048(5) -0.0050(5) -0.0128(5)
Cl1 0.0906(8) 0.0290(6) 0.0354(5) -0.0098(4) 0.0061(5) -0.0128(6)
F00A 0.0661(16) 0.0562(16) 0.0497(13) -0.0091(12) -0.0212(12) 0.0136(13)
F1 0.0792(18) 0.093(2) 0.0507(14) -0.0018(14) -0.0053(13) -0.0444(17)
N2 0.0327(17) 0.0286(17) 0.0260(16) -0.0072(13) -0.0062(13) -0.0039(14)
N3B 0.0398(18) 0.0253(17) 0.0279(16) -0.0064(13) -0.0048(13) -0.0026(15)
O00E 0.083(2) 0.0294(16) 0.0480(16) -0.0108(13) -0.0204(15) -0.0153(15)
F4 0.099(2) 0.0472(17) 0.105(2) 0.0238(15) -0.0569(17) -0.0265(16)
N3A 0.0305(17) 0.0343(18) 0.0283(16) -0.0096(14) -0.0039(13) -0.0017(15)
N2B 0.0364(18) 0.0295(18) 0.0335(17) -0.0139(14) -0.0033(14) -0.0037(15)
O1A 0.0325(16) 0.076(2) 0.0672(19) -0.0236(17) -0.0077(15) 0.0121(16)
O00J 0.100(2) 0.0350(17) 0.0434(16) 0.0042(14) -0.0272(16) -0.0211(17)
N2A 0.0332(17) 0.0327(18) 0.0311(17) -0.0079(14) -0.0025(14) 0.0019(15)
F00L 0.116(2) 0.082(2) 0.0644(16) -0.0432(15) 0.0321(15) -0.0026(18)
F00M 0.098(2) 0.086(2) 0.0717(17) -0.0526(16) 0.0038(14) -0.0127(17)
N3 0.0368(17) 0.0221(16) 0.0264(16) -0.0047(13) -0.0104(13) -0.0016(14)
N1 0.0337(17) 0.0308(18) 0.0322(17) -0.0109(14) -0.0041(14) -0.0045(15)
N1B 0.0398(19) 0.0338(19) 0.0375(18) -0.0106(15) -0.0065(14) -0.0026(16)
N00Q 0.048(2) 0.031(2) 0.042(2) -0.0124(17) -0.0094(16) -0.0025(16)
F00R 0.0807(19) 0.090(2) 0.102(2) -0.0586(17) 0.0355(16) -0.0022(17)
N00S 0.048(2) 0.054(3) 0.053(2) -0.021(2) -0.0182(19) 0.005(2)
N1A 0.0357(18) 0.047(2) 0.0329(17) -0.0115(16) -0.0066(14) -0.0060(17)
O2 0.084(2) 0.076(2) 0.0508(18) -0.0389(17) -0.0130(16) 0.0212(19)
O2A 0.067(2) 0.051(2) 0.105(3) 0.0037(19) -0.0296(19) 0.0055(18)
F2 0.116(2) 0.067(2) 0.099(2) 0.0001(16) -0.0582(18) 0.0259(18)
C10B 0.0263(19) 0.023(2) 0.033(2) -0.0080(17) 0.0003(16) -0.0005(16)
N4 0.079(3) 0.053(2) 0.032(2) -0.0157(18) -0.0184(19) 0.002(2)
C10A 0.033(2) 0.034(2) 0.0235(19) -0.0134(17) -0.0079(16) 0.0003(18)
C4 0.037(2) 0.039(2) 0.027(2) -0.0108(18) -0.0051(16) -0.0058(19)
C7 0.029(2) 0.036(2) 0.030(2) -0.0105(18) -0.0047(16) -0.0029(18)
F012 0.154(3) 0.081(2) 0.135(3) -0.067(2) -0.049(2) -0.014(2)
C8 0.031(2) 0.027(2) 0.036(2) -0.0097(18) -0.0084(17) -0.0027(17)
C11 0.040(2) 0.022(2) 0.029(2) -0.0054(16) -0.0061(17) -0.0040(17)
C13B 0.035(2) 0.022(2) 0.033(2) -0.0092(17) -0.0001(17) -0.0019(17)
C42 0.043(2) 0.031(2) 0.032(2) -0.0063(17) -0.0085(18) -0.0099(19)
C14B 0.033(2) 0.027(2) 0.0295(19) -0.0071(17) -0.0041(16) -0.0014(17)
C9 0.052(2) 0.029(2) 0.036(2) -0.0069(17) -0.0114(18) -0.0096(19)
C10 0.039(2) 0.0212(19) 0.0283(19) -0.0058(16) -0.0082(16) -0.0084(17)
O1 0.103(3) 0.090(3) 0.0446(18) -0.0250(17) -0.0398(18) 0.027(2)
F3 0.0591(18) 0.120(3) 0.116(2) 0.001(2) 0.0358(17) -0.0024(18)
C11A 0.032(2) 0.044(2) 0.030(2) -0.0181(18) -0.0069(17) -0.0015(19)
C15B 0.032(2) 0.033(2) 0.0251(19) -0.0107(17) 0.0007(16) -0.0068(18)
C7A 0.038(2) 0.035(2) 0.031(2) -0.0098(18) -0.0010(17) -0.0046(19)
C01F 0.051(2) 0.027(2) 0.036(2) -0.0044(17) -0.0165(18) -0.0078(19)
C3 0.030(2) 0.032(2) 0.027(2) -0.0112(17) -0.0054(16) 0.0003(17)
C17A 0.043(2) 0.029(2) 0.036(2) -0.0082(18) 0.0004(18) -0.0026(19)
C2 0.028(2) 0.033(2) 0.032(2) -0.0138(18) -0.0004(16) -0.0014(17)
C01J 0.040(2) 0.031(2) 0.030(2) -0.0123(17) -0.0068(17) -0.0058(18)
C17 0.037(2) 0.042(3) 0.037(2) -0.0107(19) -0.0142(18) -0.003(2)
C14A 0.046(2) 0.038(2) 0.029(2) -0.0123(18) -0.0103(18) 0.004(2)
C12B 0.045(2) 0.030(2) 0.034(2) -0.0123(18) -0.0024(17) -0.0079(19)
C6 0.044(2) 0.031(2) 0.033(2) -0.0058(18) -0.0074(17) -0.0108(19)
C15A 0.037(2) 0.039(2) 0.0220(19) -0.0145(17) -0.0022(16) -0.0024(19)
C01P 0.056(3) 0.035(2) 0.025(2) -0.0028(17) -0.0066(18) -0.014(2)
C12A 0.032(2) 0.043(2) 0.037(2) -0.0169(19) -0.0050(17) -0.0018(19)
C3B 0.040(2) 0.021(2) 0.033(2) -0.0055(16) -0.0070(17) 0.0034(18)
C13A 0.034(2) 0.046(3) 0.032(2) -0.0187(19) -0.0132(18) 0.007(2)
C7B 0.045(2) 0.026(2) 0.036(2) -0.0099(17) -0.0080(18) -0.0029(19)
C2B 0.032(2) 0.023(2) 0.033(2) -0.0092(16) -0.0024(16) 0.0023(17)
C01V 0.042(2) 0.042(3) 0.045(2) -0.019(2) -0.0060(18) -0.003(2)
C23A 0.040(2) 0.042(2) 0.036(2) -0.010(2) 0.0028(18) -0.006(2)
C01X 0.043(2) 0.046(3) 0.033(2) -0.0091(19) -0.0035(18) 0.001(2)
C30 0.033(2) 0.037(2) 0.043(2) -0.0090(19) -0.0157(17) -0.0024(18)
C01Z 0.036(2) 0.030(2) 0.035(2) -0.0098(17) -0.0113(17) 0.0003(18)
C020 0.033(2) 0.023(2) 0.0313(19) -0.0053(16) -0.0016(16) -0.0060(17)
C8A 0.036(2) 0.033(2) 0.028(2) -0.0096(17) 0.0025(16) -0.0061(18)
C15 0.040(2) 0.022(2) 0.033(2) -0.0086(16) -0.0086(17) -0.0046(18)
C5 0.044(2) 0.042(2) 0.029(2) -0.0078(18) -0.0018(17) -0.009(2)
C29 0.039(2) 0.026(2) 0.040(2) -0.0101(17) -0.0106(18) 0.0003(18)
C8B 0.044(2) 0.027(2) 0.037(2) -0.0071(18) -0.0108(18) -0.0027(19)
C4B 0.046(2) 0.027(2) 0.047(2) -0.0086(19) 0.0050(19) -0.004(2)
C18A 0.057(3) 0.051(3) 0.034(2) -0.018(2) 0.002(2) -0.002(2)
C11B 0.038(2) 0.030(2) 0.0276(19) -0.0099(17) -0.0054(16) -0.0040(18)
C16A 0.035(2) 0.040(2) 0.0283(19) -0.0128(17) -0.0015(16) -0.0013(19)
C12 0.043(2) 0.027(2) 0.031(2) -0.0102(17) 0.0000(17) -0.0020(18)
C22 0.046(2) 0.048(3) 0.030(2) -0.0079(19) -0.0049(18) -0.017(2)
C36A 0.038(2) 0.042(3) 0.042(2) -0.014(2) -0.0015(18) -0.007(2)
C02D 0.053(3) 0.038(3) 0.040(2) -0.007(2) -0.018(2) 0.000(2)
C14 0.050(2) 0.030(2) 0.037(2) -0.0085(18) -0.0174(18) -0.004(2)
C47 0.042(2) 0.038(2) 0.036(2) -0.0115(19) -0.0095(18) -0.006(2)
C29A 0.028(2) 0.043(2) 0.035(2) -0.0105(19) -0.0032(16) -0.0051(19)
C13 0.058(3) 0.026(2) 0.027(2) -0.0064(17) -0.0118(19) -0.005(2)
C02I 0.067(3) 0.036(3) 0.045(2) -0.018(2) -0.022(2) -0.002(2)
C16 0.042(2) 0.029(2) 0.037(2) -0.0123(17) -0.0148(18) -0.0023(19)
C1B 0.036(2) 0.035(2) 0.052(2) -0.0143(19) -0.0037(18) 0.0004(19)
C47A 0.030(2) 0.068(3) 0.039(2) -0.017(2) 0.0015(18) -0.017(2)
C31 0.049(3) 0.042(3) 0.054(3) -0.014(2) -0.019(2) -0.008(2)
C02N 0.052(3) 0.043(3) 0.039(2) -0.014(2) -0.0090(19) -0.009(2)
C9A 0.050(2) 0.046(3) 0.038(2) -0.0226(19) -0.0049(18) -0.003(2)
F02P 0.141(3) 0.171(4) 0.122(3) -0.083(3) 0.081(2) -0.044(3)
C1 0.052(3) 0.047(3) 0.039(2) -0.0127(19) -0.0111(19) -0.014(2)
C21 0.053(3) 0.054(3) 0.041(2) -0.008(2) -0.011(2) -0.019(2)
C35 0.050(3) 0.035(2) 0.052(2) -0.008(2) -0.021(2) -0.005(2)
C02T 0.050(3) 0.049(3) 0.031(2) -0.0013(19) -0.0035(19) -0.008(2)
C41A 0.056(3) 0.050(3) 0.051(3) -0.017(2) -0.009(2) -0.003(2)
C5A 0.045(3) 0.045(3) 0.050(3) -0.020(2) -0.001(2) 0.014(2)
C02W 0.050(3) 0.047(3) 0.042(2) -0.018(2) 0.004(2) -0.011(2)
C43 0.044(2) 0.036(2) 0.045(2) -0.0063(19) -0.0022(19) -0.008(2)
C6A 0.044(2) 0.045(3) 0.039(2) -0.019(2) -0.0001(19) 0.000(2)
C43A 0.032(2) 0.069(3) 0.037(2) -0.015(2) -0.0068(18) -0.007(2)
C46 0.056(3) 0.035(2) 0.049(2) -0.016(2) -0.014(2) -0.007(2)
C2A 0.032(2) 0.048(3) 0.035(2) -0.0033(19) -0.0061(17) -0.003(2)
C032 0.045(3) 0.071(3) 0.039(2) -0.013(2) -0.002(2) 0.011(2)
C44 0.046(3) 0.038(3) 0.057(3) -0.003(2) -0.004(2) -0.009(2)
C32 0.070(3) 0.057(3) 0.055(3) 0.005(2) -0.036(2) -0.018(3)
C36 0.038(2) 0.038(2) 0.042(2) -0.0071(19) -0.0091(18) -0.003(2)
C42A 0.029(2) 0.058(3) 0.038(2) -0.015(2) -0.0016(17) -0.009(2)
C037 0.042(2) 0.062(3) 0.030(2) 0.003(2) -0.0003(18) 0.003(2)
C3A 0.029(2) 0.042(2) 0.040(2) -0.0065(19) 0.0013(17) 0.0030(19)
C039 0.071(3) 0.050(3) 0.055(3) -0.023(2) -0.011(2) -0.017(3)
C30A 0.043(2) 0.042(3) 0.044(2) -0.010(2) 0.0028(19) -0.005(2)
C5B 0.056(3) 0.027(2) 0.055(3) -0.020(2) 0.007(2) 0.002(2)
C48 0.051(3) 0.042(3) 0.056(3) -0.024(2) -0.003(2) -0.003(2)
C4A 0.036(2) 0.053(3) 0.051(3) -0.013(2) -0.002(2) 0.012(2)
C22A 0.048(2) 0.029(2) 0.044(2) -0.0074(19) 0.0042(19) -0.002(2)
C03F 0.055(3) 0.057(3) 0.036(2) -0.013(2) -0.008(2) -0.016(2)
F03G 0.083(2) 0.121(3) 0.222(4) -0.066(3) -0.084(2) 0.043(2)
C46A 0.043(2) 0.065(3) 0.052(3) -0.022(2) 0.001(2) -0.020(2)
C45A 0.041(2) 0.092(4) 0.038(2) -0.023(2) -0.0069(19) -0.025(3)
C19A 0.088(4) 0.061(3) 0.035(2) -0.017(2) -0.001(2) -0.011(3)
C23 0.037(2) 0.038(2) 0.045(2) -0.0173(19) -0.0124(18) 0.0033(19)
C6B 0.059(3) 0.026(2) 0.044(2) -0.0107(18) -0.002(2) -0.007(2)
C9B 0.053(3) 0.041(3) 0.075(3) -0.021(2) -0.014(2) -0.008(2)
C33 0.062(3) 0.039(3) 0.075(3) 0.006(3) -0.034(3) -0.006(2)
C49A 0.053(3) 0.058(3) 0.053(3) -0.008(2) -0.002(2) -0.024(2)
F03P 0.247(4) 0.055(2) 0.125(3) -0.0281(18) 0.017(3) -0.062(3)
C42B 0.034(2) 0.047(3) 0.060(3) -0.027(2) -0.001(2) -0.007(2)
C34 0.058(3) 0.034(3) 0.079(3) -0.010(2) -0.031(2) -0.002(2)
C45 0.058(3) 0.033(3) 0.066(3) -0.007(2) -0.018(2) -0.016(2)
C20 0.056(3) 0.066(3) 0.039(2) -0.001(2) -0.004(2) -0.036(3)
C03U 0.057(3) 0.060(3) 0.039(2) 0.000(2) -0.012(2) -0.014(2)
C24 0.068(3) 0.037(3) 0.057(3) -0.015(2) -0.021(2) -0.003(2)
C03W 0.084(4) 0.048(3) 0.037(2) -0.019(2) -0.001(2) -0.012(3)
C48A 0.035(2) 0.085(4) 0.048(2) -0.018(2) -0.0110(19) 0.003(2)
C44A 0.043(3) 0.076(3) 0.036(2) -0.010(2) -0.0071(19) -0.014(2)
C37A 0.060(3) 0.051(3) 0.091(3) -0.031(3) -0.026(3) -0.001(2)
C20A 0.090(4) 0.049(3) 0.041(3) -0.023(2) 0.028(3) -0.009(3)
C041 0.057(3) 0.042(3) 0.071(3) -0.019(2) -0.029(2) 0.002(2)
C49 0.048(3) 0.053(3) 0.072(3) -0.017(2) 0.009(2) -0.007(2)
C37 0.045(3) 0.040(3) 0.088(3) -0.008(2) 0.002(2) 0.000(2)
C35A 0.059(3) 0.058(3) 0.039(2) -0.014(2) -0.002(2) -0.009(2)
C47B 0.055(3) 0.067(3) 0.061(3) -0.027(3) 0.008(2) -0.028(3)
C21A 0.055(3) 0.043(3) 0.061(3) -0.016(2) 0.021(2) 0.002(2)
C25 0.095(4) 0.034(3) 0.070(3) -0.004(2) -0.029(3) 0.002(3)
C34A 0.085(4) 0.068(4) 0.049(3) -0.022(3) 0.004(3) -0.009(3)
C24A 0.092(4) 0.054(3) 0.039(2) -0.014(2) -0.005(2) -0.021(3)
C04A 0.056(3) 0.066(3) 0.062(3) -0.038(3) 0.011(2) 0.000(3)
C04B 0.049(3) 0.061(3) 0.056(3) -0.024(2) 0.010(2) -0.013(2)
C28A 0.124(4) 0.040(3) 0.045(3) -0.009(2) 0.001(3) -0.014(3)
C41 0.047(3) 0.053(3) 0.066(3) -0.015(2) 0.006(2) 0.001(2)
C04E 0.079(3) 0.041(3) 0.069(3) -0.010(2) -0.036(3) 0.000(3)
C28 0.061(3) 0.050(3) 0.085(3) 0.006(3) -0.038(3) -0.010(3)
C19 0.057(3) 0.080(4) 0.043(3) -0.021(3) 0.004(2) -0.026(3)
C04H 0.057(3) 0.047(3) 0.069(3) -0.035(2) -0.002(2) -0.002(2)
C18 0.053(3) 0.060(3) 0.045(2) -0.021(2) -0.002(2) -0.012(2)
C04J 0.060(3) 0.062(3) 0.041(2) -0.020(2) 0.003(2) -0.012(3)
C33A 0.087(4) 0.119(5) 0.084(4) -0.059(4) 0.039(3) -0.022(4)
C39A 0.094(4) 0.058(3) 0.092(4) -0.047(3) -0.022(3) -0.009(3)
C43B 0.045(3) 0.059(3) 0.078(3) -0.036(3) -0.017(2) -0.003(2)
C26 0.069(3) 0.056(3) 0.061(3) -0.009(3) -0.029(3) 0.024(3)
C44B 0.045(3) 0.092(4) 0.132(5) -0.065(4) -0.017(3) 0.002(3)
C49B 0.077(3) 0.066(3) 0.091(4) -0.030(3) -0.039(3) 0.014(3)
C04Q 0.059(3) 0.074(4) 0.111(4) -0.046(3) -0.035(3) 0.005(3)
C38A 0.089(4) 0.067(4) 0.107(4) -0.044(3) -0.047(3) 0.000(3)
C40A 0.081(4) 0.048(3) 0.071(3) -0.027(3) -0.015(3) -0.002(3)
C04T 0.066(4) 0.075(4) 0.142(6) -0.048(4) -0.056(4) 0.024(3)
C25A 0.142(5) 0.057(3) 0.063(3) -0.029(3) 0.012(3) -0.046(4)
C39 0.043(3) 0.090(4) 0.074(3) -0.008(3) 0.020(3) -0.002(3)
C38 0.065(3) 0.061(4) 0.097(4) 0.003(3) 0.025(3) -0.013(3)
C26A 0.140(5) 0.030(3) 0.085(4) -0.010(3) 0.002(4) -0.034(3)
C27 0.074(4) 0.067(4) 0.111(4) -0.003(3) -0.054(3) -0.003(3)
C40 0.054(3) 0.068(4) 0.081(3) -0.018(3) 0.011(3) 0.010(3)
C050 0.102(5) 0.056(4) 0.117(5) -0.019(3) -0.061(4) 0.010(4)
C48B 0.088(4) 0.076(4) 0.055(3) -0.006(3) 0.000(3) -0.042(3)
C27A 0.167(6) 0.051(3) 0.052(3) -0.012(3) 0.008(3) -0.031(4)
C45B 0.048(3) 0.123(6) 0.143(6) -0.090(5) 0.025(4) -0.024(4)
C46B 0.066(4) 0.117(5) 0.091(4) -0.054(4) 0.025(3) -0.044(4)
C31A 0.093(4) 0.105(5) 0.102(4) -0.063(4) 0.051(3) -0.047(4)
C32A 0.112(5) 0.157(7) 0.132(5) -0.087(5) 0.076(4) -0.085(5)

loop_
_atom_type_symbol
_atom_type_description
_atom_type_scat_dispersion_real
_atom_type_scat_dispersion_imag
_atom_type_scat_source
C C 0.0033 0.0016 'International Tables Vol C Tables 4.2.6.8 and 6.1.1.4'
H H 0.0000 0.0000 'International Tables Vol C Tables 4.2.6.8 and 6.1.1.4'
Cl Cl 0.1484 0.1585 'International Tables Vol C Tables 4.2.6.8 and 6.1.1.4'
F F 0.0171 0.0103 'International Tables Vol C Tables 4.2.6.8 and 6.1.1.4'
Fe Fe 0.3463 0.8444 'International Tables Vol C Tables 4.2.6.8 and 6.1.1.4'
N N 0.0061 0.0033 'International Tables Vol C Tables 4.2.6.8 and 6.1.1.4'
O O 0.0106 0.0060 'International Tables Vol C Tables 4.2.6.8 and 6.1.1.4'

loop_
_geom_angle_atom_site_label_1
_geom_angle_atom_site_label_2
_geom_angle_atom_site_label_3
_geom_angle
Cl1A Fe1A Cl2A 115.01(4)
Cl1A Fe1A N3A 92.74(8)
N3A Fe1A Cl2A 101.69(7)
N2A Fe1A Cl1A 150.23(8)
N2A Fe1A Cl2A 93.50(8)
N2A Fe1A N3A 72.16(10)
N2A Fe1A N1A 74.27(11)
N1A Fe1A Cl1A 109.19(9)
N1A Fe1A Cl2A 95.80(8)
N1A Fe1A N3A 142.82(10)
Cl1B Fe1B Cl2B 111.53(4)
Cl1B Fe1B N3B 92.81(8)
N3B Fe1B Cl2B 101.67(7)
N2B Fe1B Cl2B 101.31(8)
N2B Fe1B Cl1B 146.08(8)
N2B Fe1B N3B 71.87(10)
N2B Fe1B N1B 74.22(11)
N1B Fe1B Cl2B 101.44(7)
N1B Fe1B Cl1B 106.19(8)
N1B Fe1B N3B 141.93(10)
Cl1 Fe1 Cl2 113.78(4)
Cl1 Fe1 N3 91.81(7)
N2 Fe1 Cl2 96.93(8)
N2 Fe1 Cl1 147.57(8)
N2 Fe1 N3 72.49(10)
N2 Fe1 N1 74.12(10)
N3 Fe1 Cl2 99.07(7)
N1 Fe1 Cl2 99.51(7)
N1 Fe1 Cl1 108.94(8)
N1 Fe1 N3 143.35(10)
C7 N2 Fe1 119.7(2)
C3 N2 Fe1 118.5(2)
C3 N2 C7 120.2(3)
C10B N3B Fe1B 123.8(2)
C2B N3B Fe1B 115.5(2)
C2B N3B C10B 120.6(3)
C10A N3A Fe1A 122.4(2)
C8A N3A Fe1A 115.6(2)
C8A N3A C10A 121.7(3)
C3B N2B Fe1B 120.3(2)
C3B N2B C7B 120.2(3)
C7B N2B Fe1B 118.9(2)
C7A N2A Fe1A 120.5(2)
C7A N2A C3A 119.9(3)
C3A N2A Fe1A 118.6(2)
C8 N3 Fe1 115.3(2)
C8 N3 C10 121.7(3)
C10 N3 Fe1 123.02(19)
C42 N1 Fe1 125.7(2)
C2 N1 Fe1 116.0(2)
C2 N1 C42 118.3(3)
C8B N1B Fe1B 117.4(2)
C8B N1B C42B 120.3(3)
C42B N1B Fe1B 122.2(2)
O00E N00Q O00J 123.7(3)
O00E N00Q C13B 118.3(3)
O00J N00Q C13B 118.0(3)
O1A N00S C13A 118.2(3)
O2A N00S O1A 123.2(4)
O2A N00S C13A 118.6(4)
C2A N1A Fe1A 116.9(2)
C2A N1A C42A 121.1(3)
C42A N1A Fe1A 121.7(2)
C15B C10B N3B 116.9(3)
C11B C10B N3B 121.2(3)
C11B C10B C15B 121.7(3)
O2 N4 C13 117.9(3)
O1 N4 O2 124.1(3)
O1 N4 C13 118.0(3)
C11A C10A N3A 119.7(3)
C11A C10A C15A 121.8(3)
C15A C10A N3A 118.1(3)
C5 C4 C3 118.6(3)
N2 C7 C8 113.6(3)
N2 C7 C6 121.0(3)
C6 C7 C8 125.4(3)
N3 C8 C7 115.5(3)
N3 C8 C9 126.8(3)
C7 C8 C9 117.7(3)
C10 C11 C29 120.9(3)
C12 C11 C10 118.2(3)
C12 C11 C29 120.9(3)
C14B C13B N00Q 119.0(3)
C14B C13B C12B 123.0(3)
C12B C13B N00Q 117.9(3)
C47 C42 N1 118.9(3)
C47 C42 C43 122.5(3)
C43 C42 N1 118.6(3)
C13B C14B C15B 119.7(3)
C11 C10 N3 117.8(3)
C15 C10 N3 119.3(3)
C15 C10 C11 122.4(3)
C10A C11A C29A 120.6(3)
C12A C11A C10A 117.8(3)
C12A C11A C29A 121.5(3)
C10B C15B C020 120.9(3)
C14B C15B C10B 118.0(3)
C14B C15B C020 121.1(3)
N2A C7A C8A 113.7(3)
N2A C7A C6A 121.4(3)
C6A C7A C8A 124.9(3)
C11B C01F C01P 110.2(3)
C02I C01F C01P 112.8(3)
C02I C01F C11B 112.4(3)
N2 C3 C4 121.6(3)
N2 C3 C2 113.1(3)
C4 C3 C2 125.3(3)
C18A C17A C16A 122.2(3)
C22A C17A C18A 118.7(3)
C22A C17A C16A 119.1(3)
N1 C2 C3 116.0(3)
N1 C2 C1 125.7(3)
C3 C2 C1 118.2(3)
C01X C01J C020 122.7(3)
C037 C01J C01X 118.0(3)
C037 C01J C020 119.3(3)
C22 C17 C16 122.8(3)
C22 C17 C18 118.6(3)
C18 C17 C16 118.5(3)
C13A C14A C15A 118.8(3)
C11B C12B C13B 118.9(3)
C7 C6 C5 118.6(3)
C10A C15A C16A 119.7(3)
C14A C15A C10A 118.5(3)
C14A C15A C16A 121.8(3)
C02N C01P C01F 123.3(4)
C02N C01P C03F 118.0(4)
C03F C01P C01F 118.6(3)
C13A C12A C11A 119.3(3)
N2B C3B C2B 113.7(3)
N2B C3B C4B 121.4(3)
C4B C3B C2B 124.7(3)
C14A C13A N00S 118.3(3)
C12A C13A N00S 118.2(3)
C12A C13A C14A 123.3(3)
N2B C7B C8B 113.4(3)
N2B C7B C6B 121.2(3)
C6B C7B C8B 125.4(3)
N3B C2B C3B 114.6(3)
N3B C2B C1B 126.7(3)
C3B C2B C1B 118.6(3)
C04H C01V C01Z 121.6(4)
C24A C23A C16A 119.2(3)
C24A C23A C28A 117.9(4)
C28A C23A C16A 122.8(4)
C02T C01X C01J 121.3(3)
C31 C30 C29 119.9(3)
C31 C30 C35 118.4(3)
C35 C30 C29 121.7(3)
C01V C01Z C020 120.0(3)
C02W C01Z C01V 118.1(3)
C02W C01Z C020 121.9(3)
C01J C020 C15B 109.6(3)
C01Z C020 C15B 112.5(3)
C01Z C020 C01J 114.1(3)
N3A C8A C7A 114.8(3)
N3A C8A C9A 126.7(3)
C9A C8A C7A 118.5(3)
C10 C15 C16 121.2(3)
C14 C15 C10 117.5(3)
C14 C15 C16 121.2(3)
C4 C5 C6 119.9(3)
C11 C29 C30 112.0(3)
C11 C29 C36 112.8(3)
C36 C29 C30 112.9(3)
N1B C8B C7B 115.1(3)
N1B C8B C9B 126.5(3)
C9B C8B C7B 118.4(3)
C5B C4B C3B 119.2(4)
C17A C18A C19A 120.9(4)
C10B C11B C01F 120.6(3)
C12B C11B C10B 118.3(3)
C12B C11B C01F 121.1(3)
C15A C16A C17A 110.2(3)
C15A C16A C23A 113.2(3)
C23A C16A C17A 113.3(3)
C11 C12 C13 119.3(3)
C17 C22 C21 121.5(4)
C41A C36A C29A 120.1(3)
C37A C36A C29A 122.2(4)
C37A C36A C41A 117.7(4)
C02T C02D F00A 119.4(3)
C032 C02D F00A 117.8(4)
C032 C02D C02T 122.8(4)
C13 C14 C15 119.9(3)
C42 C47 C48 121.5(3)
C46 C47 C42 117.7(3)
C46 C47 C48 120.7(4)
C11A C29A C36A 112.8(3)
C11A C29A C30A 111.3(3)
C30A C29A C36A 114.5(3)
C12 C13 N4 118.2(3)
C14 C13 N4 119.3(3)
C14 C13 C12 122.5(3)
C041 C02I C01F 123.2(3)
C041 C02I C04E 117.8(4)
C04E C02I C01F 119.0(4)
C15 C16 C17 114.1(3)
C15 C16 C23 112.2(3)
C23 C16 C17 112.4(3)
C42A C47A C49A 121.9(4)
C46A C47A C42A 117.9(4)
C46A C47A C49A 120.3(4)
C30 C31 C32 121.8(4)
C01P C02N C039 121.3(4)
C20 C21 C22 117.4(4)
C34 C35 C30 120.8(4)
C02D C02T C01X 118.4(3)
C40A C41A C36A 121.8(4)
C4A C5A C6A 119.3(4)
C01Z C02W C04B 120.9(4)
C42 C43 C49 121.1(3)
C44 C43 C42 117.1(4)
C44 C43 C49 121.6(3)
C7A C6A C5A 118.9(4)
C42A C43A C03U 122.5(4)
C44A C43A C42A 117.5(4)
C44A C43A C03U 120.0(4)
C45 C46 C47 120.8(4)
N1A C2A C3A 115.6(3)
N1A C2A C48A 126.0(4)
C48A C2A C3A 118.4(3)
C02D C032 C037 118.4(4)
C45 C44 C43 121.5(4)
C33 C32 C31 117.5(4)
C37 C36 C29 117.8(3)
C41 C36 C29 123.6(3)
C41 C36 C37 118.6(4)
C47A C42A N1A 116.9(3)
C47A C42A C43A 122.4(4)
C43A C42A N1A 120.7(4)
C01J C037 C032 121.1(3)
N2A C3A C2A 112.9(3)
N2A C3A C4A 121.0(4)
C4A C3A C2A 126.1(4)
C03W C039 C02N 118.9(4)
C35A C30A C29A 119.1(4)
C31A C30A C29A 123.1(4)
C31A C30A C35A 117.7(4)
C4B C5B C6B 119.7(4)
C3A C4A C5A 119.4(4)
C21A C22A C17A 120.7(4)
C04J C03F C01P 121.9(4)
C45A C46A C47A 120.7(4)
C44A C45A C46A 120.3(4)
C20A C19A C18A 117.6(4)
C24 C23 C16 120.1(3)
C24 C23 C28 118.4(4)
C28 C23 C16 121.3(4)
C7B C6B C5B 118.4(4)
F4 C33 C34 118.2(4)
C32 C33 F4 118.7(4)
C32 C33 C34 123.1(4)
C47B C42B N1B 118.1(4)
C43B C42B N1B 118.3(4)
C43B C42B C47B 123.5(4)
C33 C34 C35 118.3(4)
C44 C45 C46 120.3(4)
C21 C20 F1 118.3(4)
C19 C20 F1 118.2(4)
C19 C20 C21 123.5(4)
C23 C24 C25 121.4(4)
F00M C03W C04J 117.8(4)
C039 C03W F00M 119.6(4)
C039 C03W C04J 122.6(4)
C45A C44A C43A 121.2(4)
C36A C37A C38A 121.2(4)
F00L C20A C19A 116.7(5)
C21A C20A F00L 120.3(5)
C21A C20A C19A 123.0(4)
C02I C041 C04Q 122.2(4)
C36 C37 C38 120.9(4)
C34A C35A C30A 122.1(4)
C42B C47B C48B 122.1(4)
C42B C47B C46B 116.4(4)
C46B C47B C48B 121.5(4)
C20A C21A C22A 118.9(4)
C26 C25 C24 118.0(4)
C33A C34A C35A 118.5(5)
C23A C24A C25A 121.9(4)
C04B C04A F00R 118.9(4)
C04B C04A C04H 123.5(4)
C04H C04A F00R 117.5(4)
C04A C04B C02W 118.4(4)
C27A C28A C23A 121.1(4)
C36 C41 C40 121.2(4)
C050 C04E C02I 121.2(5)
C23 C28 C27 120.4(4)
C20 C19 C18 118.1(4)
C04A C04H C01V 117.5(4)
C19 C18 C17 120.8(4)
C03W C04J C03F 117.3(4)
C34A C33A F02P 120.3(5)
C34A C33A C32A 123.0(5)
C32A C33A F02P 116.7(6)
C38A C39A F012 118.0(4)
C40A C39A F012 118.3(5)
C40A C39A C38A 123.6(4)
C42B C43B C44B 117.7(4)
C42B C43B C49B 121.8(4)
C44B C43B C49B 120.5(4)
C25 C26 F2 117.8(5)
C27 C26 F2 119.5(5)
C27 C26 C25 122.6(4)
C45B C44B C43B 120.6(5)
C04T C04Q C041 117.0(5)
C39A C38A C37A 117.8(4)
C39A C40A C41A 117.8(4)
F03G C04T C04Q 117.5(6)
F03G C04T C050 119.7(6)
C050 C04T C04Q 122.8(5)
C26A C25A C24A 117.9(4)
C38 C39 F3 117.5(5)
C40 C39 F3 119.2(5)
C40 C39 C38 123.2(4)
C39 C38 C37 117.8(4)
C25A C26A F03P 118.2(5)
C25A C26A C27A 122.5(4)
C27A C26A F03P 119.3(5)
C26 C27 C28 119.1(4)
C39 C40 C41 118.2(4)
C04T C050 C04E 118.9(5)
C26A C27A C28A 118.6(4)
C44B C45B C46B 120.7(5)
C45B C46B C47B 121.1(5)
C30A C31A C32A 120.3(5)
C33A C32A C31A 118.3(5)

loop_
_geom_bond_atom_site_label_1
_geom_bond_atom_site_label_2
_geom_bond_distance
Fe1A Cl1A 2.2653(11)
Fe1A Cl2A 2.3145(10)
Fe1A N3A 2.276(3)
Fe1A N2A 2.088(3)
Fe1A N1A 2.178(3)
Fe1B Cl2B 2.3122(10)
Fe1B Cl1B 2.2519(10)
Fe1B N3B 2.272(3)
Fe1B N2B 2.092(3)
Fe1B N1B 2.181(3)
Fe1 Cl2 2.3286(10)
Fe1 Cl1 2.2685(10)
Fe1 N2 2.089(2)
Fe1 N3 2.287(3)
Fe1 N1 2.196(3)
F00A C02D 1.374(4)
F1 C20 1.373(4)
N2 C7 1.353(4)
N2 C3 1.337(4)
N3B C10B 1.430(4)
N3B C2B 1.285(4)
O00E N00Q 1.227(3)
F4 C33 1.370(4)
N3A C10A 1.424(4)
N3A C8A 1.286(4)
N2B C3B 1.336(4)
N2B C7B 1.338(4)
O1A N00S 1.225(4)
O00J N00Q 1.229(3)
N2A C7A 1.346(4)
N2A C3A 1.347(4)
F00L C20A 1.362(4)
F00M C03W 1.366(4)
N3 C8 1.280(4)
N3 C10 1.435(4)
N1 C42 1.441(4)
N1 C2 1.285(4)
N1B C8B 1.280(4)
N1B C42B 1.452(4)
N00Q C13B 1.466(4)
F00R C04A 1.374(4)
N00S O2A 1.220(4)
N00S C13A 1.468(4)
N1A C2A 1.281(4)
N1A C42A 1.437(4)
O2 N4 1.231(4)
F2 C26 1.380(4)
C10B C15B 1.409(4)
C10B C11B 1.408(4)
N4 O1 1.224(4)
N4 C13 1.475(4)
C10A C11A 1.408(4)
C10A C15A 1.408(4)
C4 C3 1.388(4)
C4 C5 1.378(4)
C7 C8 1.494(4)
C7 C6 1.385(4)
F012 C39A 1.372(5)
C8 C9 1.494(4)
C11 C10 1.403(4)
C11 C29 1.520(4)
C11 C12 1.378(4)
C13B C14B 1.361(4)
C13B C12B 1.389(4)
C42 C47 1.395(5)
C42 C43 1.399(5)
C14B C15B 1.383(4)
C10 C15 1.396(4)
F3 C39 1.370(5)
C11A C12A 1.394(4)
C11A C29A 1.518(4)
C15B C020 1.527(4)
C7A C8A 1.494(5)
C7A C6A 1.380(5)
C01F C01P 1.523(5)
C01F C11B 1.521(4)
C01F C02I 1.515(5)
C3 C2 1.482(4)
C17A C18A 1.388(5)
C17A C16A 1.532(4)
C17A C22A 1.386(5)
C2 C1 1.495(4)
C01J C01X 1.385(4)
C01J C020 1.525(4)
C01J C037 1.385(5)
C17 C22 1.370(5)
C17 C16 1.530(5)
C17 C18 1.396(5)
C14A C15A 1.386(4)
C14A C13A 1.381(4)
C12B C11B 1.380(4)
C6 C5 1.393(4)
C15A C16A 1.520(4)
C01P C02N 1.378(5)
C01P C03F 1.396(5)
C12A C13A 1.372(5)
C3B C2B 1.492(4)
C3B C4B 1.378(4)
C7B C8B 1.501(5)
C7B C6B 1.385(5)
C2B C1B 1.500(4)
C01V C01Z 1.394(5)
C01V C04H 1.390(5)
C23A C16A 1.527(5)
C23A C24A 1.371(5)
C23A C28A 1.376(5)
C01X C02T 1.384(5)
C30 C29 1.531(4)
C30 C31 1.386(4)
C30 C35 1.388(5)
C01Z C020 1.518(4)
C01Z C02W 1.389(4)
C8A C9A 1.493(4)
C15 C14 1.389(4)
C15 C16 1.520(4)
C29 C36 1.530(5)
C8B C9B 1.496(5)
C4B C5B 1.369(5)
C18A C19A 1.393(5)
C12 C13 1.379(4)
C22 C21 1.393(5)
C36A C29A 1.524(5)
C36A C41A 1.385(5)
C36A C37A 1.382(5)
C02D C02T 1.358(5)
C02D C032 1.358(5)
C14 C13 1.372(5)
C47 C46 1.391(5)
C47 C48 1.509(5)
C29A C30A 1.524(5)
C02I C041 1.386(5)
C02I C04E 1.400(5)
C16 C23 1.521(5)
C47A C42A 1.400(5)
C47A C46A 1.390(5)
C47A C49A 1.511(5)
C31 C32 1.388(5)
C02N C039 1.387(5)
F02P C33A 1.373(5)
C21 C20 1.363(5)
C35 C34 1.387(5)
C41A C40A 1.382(5)
C5A C6A 1.384(5)
C5A C4A 1.383(5)
C02W C04B 1.394(5)
C43 C44 1.392(5)
C43 C49 1.500(5)
C43A C42A 1.404(5)
C43A C03U 1.485(5)
C43A C44A 1.390(5)
C46 C45 1.384(5)
C2A C3A 1.496(5)
C2A C48A 1.493(4)
C032 C037 1.388(5)
C44 C45 1.370(5)
C32 C33 1.365(5)
C36 C37 1.383(5)
C36 C41 1.373(5)
C3A C4A 1.379(5)
C039 C03W 1.360(5)
C30A C35A 1.386(5)
C30A C31A 1.361(5)
C5B C6B 1.390(5)
C22A C21A 1.382(5)
C03F C04J 1.385(5)
F03G C04T 1.360(5)
C46A C45A 1.389(5)
C45A C44A 1.380(5)
C19A C20A 1.375(6)
C23 C24 1.368(5)
C23 C28 1.389(5)
C33 C34 1.374(5)
F03P C26A 1.361(5)
C42B C47B 1.398(5)
C42B C43B 1.385(5)
C20 C19 1.363(5)
C24 C25 1.401(5)
C03W C04J 1.384(5)
C37A C38A 1.394(5)
C20A C21A 1.351(6)
C041 C04Q 1.393(5)
C37 C38 1.401(5)
C35A C34A 1.371(5)
C47B C48B 1.514(6)
C47B C46B 1.400(6)
C25 C26 1.361(6)
C34A C33A 1.326(6)
C24A C25A 1.377(5)
C04A C04B 1.357(5)
C04A C04H 1.370(5)
C28A C27A 1.375(5)
C41 C40 1.393(5)
C04E C050 1.374(6)
C28 C27 1.393(5)
C19 C18 1.379(5)
C33A C32A 1.355(7)
C39A C38A 1.355(6)
C39A C40A 1.351(6)
C43B C44B 1.393(6)
C43B C49B 1.509(5)
C26 C27 1.346(6)
C44B C45B 1.375(7)
C04Q C04T 1.385(7)
C04T C050 1.367(7)
C25A C26A 1.353(6)
C39 C38 1.360(6)
C39 C40 1.355(6)
C26A C27A 1.358(6)
C45B C46B 1.381(7)
C31A C32A 1.414(6)

loop_
_platon_squeeze_void_nr
_platon_squeeze_void_average_x
_platon_squeeze_void_average_y
_platon_squeeze_void_average_z
_platon_squeeze_void_volume
_platon_squeeze_void_count_electrons
_platon_squeeze_void_content
1 -0.003 0.000 0.001 2857 636 '15 Et2O'
